data_7024386
loop_
_publ_author_name
'Jura, Marek'
'Levason, William'
'Ratnani, Raju'
'Reid, Gillian'
'Webster, Michael'

_publ_section_title
;
 Six- and eight-coordinate thio- and seleno-ether complexes of NbF5 and
 some comparisons with NbCl5 and NbBr5 adducts.
;
_journal_issue 3
_journal_name_full 'Dalton transactions (Cambridge, England : 2003)'
_journal_page_first 883
_journal_page_last 891
_journal_paper_doi 10.1039/b916336k
_journal_volume 39
_journal_year 2010
_chemical_formula_moiety 'C4 H10 Cl10 Nb2 Se2'
_chemical_formula_structural '(C4 H10 Se2) (Cl5 Nb)2'
_chemical_formula_sum 'C4 H10 Cl10 Nb2 Se2'
_chemical_formula_weight 756.36
_chemical_name_common (2,5-diselenahexane-Se,Se')bis(pentachloroniobium(V))
_chemical_name_systematic
;
(2,5-diselenahexane-Se,Se')bis(pentachloroniobium(V))
;
_space_group_IT_number 14
_space_group_name_Hall '-P 2yn'
_symmetry_cell_setting monoclinic
_symmetry_space_group_name_Hall '-P 2yn'
_symmetry_space_group_name_H-M 'P 1 21/n 1'
_atom_sites_solution_hydrogens geom
_atom_sites_solution_primary direct
_atom_sites_solution_secondary difmap
_audit_creation_date 2008-09-30
_audit_creation_method 'SHELXL-97 + hand edit'
_cell_angle_alpha 90.00
_cell_angle_beta 98.812(15)
_cell_angle_gamma 90.00
_cell_formula_units_Z 2
_cell_length_a 6.9033(15)
_cell_length_b 13.020(4)
_cell_length_c 11.111(3)
_cell_measurement_reflns_used 33108
_cell_measurement_temperature 120(2)
_cell_measurement_theta_max 27.48
_cell_measurement_theta_min 2.91
_cell_volume 986.9(5)
_computing_structure_refinement 'SHELXL-97 (Sheldrick, 1997)'
_computing_structure_solution 'SHELXS-97 (Sheldrick, 1997)'
_diffrn_ambient_temperature 120(2)
_diffrn_measured_fraction_theta_full 0.983
_diffrn_measured_fraction_theta_max 0.983
_diffrn_measurement_device_type 'Bruker-Nonius 95mm CCD camera on \k-goniostat'
_diffrn_measurement_method '\f & \w scans'
_diffrn_radiation_monochromator '10cm confocal mirrors'
_diffrn_radiation_source 'Bruker-Nonius FR591 rotating anode'
_diffrn_radiation_type MoK\a
_diffrn_radiation_wavelength 0.71073
_diffrn_reflns_av_R_equivalents 0.1034
_diffrn_reflns_av_sigmaI/netI 0.0687
_diffrn_reflns_limit_h_max 8
_diffrn_reflns_limit_h_min -8
_diffrn_reflns_limit_k_max 16
_diffrn_reflns_limit_k_min -16
_diffrn_reflns_limit_l_max 14
_diffrn_reflns_limit_l_min -13
_diffrn_reflns_number 17501
_diffrn_reflns_theta_full 27.70
_diffrn_reflns_theta_max 27.70
_diffrn_reflns_theta_min 4.33
_diffrn_standards_number 0
_exptl_absorpt_coefficient_mu 6.184
_exptl_absorpt_correction_T_max 1.0000
_exptl_absorpt_correction_T_min 0.6491
_exptl_absorpt_correction_type multi-scan
_exptl_absorpt_process_details 'G.M. Sheldrick, (2007). SADABS. Version 2007/2. Bruker AXS Inc.'
_exptl_crystal_colour orange
_exptl_crystal_density_diffrn 2.545
_exptl_crystal_density_method 'not measured'
_exptl_crystal_description plate
_exptl_crystal_F_000 708
_exptl_crystal_size_max 0.10
_exptl_crystal_size_mid 0.08
_exptl_crystal_size_min 0.02
_refine_diff_density_max 0.985
_refine_diff_density_min -1.074
_refine_diff_density_rms 0.250
_refine_ls_extinction_method none
_refine_ls_goodness_of_fit_ref 1.144
_refine_ls_hydrogen_treatment constr
_refine_ls_matrix_type full
_refine_ls_number_parameters 83
_refine_ls_number_reflns 2267
_refine_ls_number_restraints 0
_refine_ls_restrained_S_all 1.144
_refine_ls_R_factor_all 0.1053
_refine_ls_R_factor_gt 0.0599
_refine_ls_shift/su_max 0.000
_refine_ls_shift/su_mean 0.000
_refine_ls_structure_factor_coef Fsqd
_refine_ls_weighting_details 'w=1/[\s^2^(Fo^2^)+(0.0000P)^2^+14.0255P] where P=(Fo^2^+2Fc^2^)/3'
_refine_ls_weighting_scheme calc
_refine_ls_wR_factor_gt 0.0961
_refine_ls_wR_factor_ref 0.1123
_reflns_number_gt 1599
_reflns_number_total 2267
_reflns_threshold_expression I>2sigma(I)
_cod_data_source_file b916336k.txt
_cod_data_source_block 08mj29
_cod_original_sg_symbol_H-M 'P 21/n'
_cod_database_code 7024386

loop_
_symmetry_equiv_pos_as_xyz
'x, y, z'
'-x+1/2, y+1/2, -z+1/2'
'-x, -y, -z'
'x-1/2, -y-1/2, z-1/2'

loop_
_atom_site_label
_atom_site_type_symbol
_atom_site_fract_x
_atom_site_fract_y
_atom_site_fract_z
_atom_site_U_iso_or_equiv
_atom_site_adp_type
_atom_site_occupancy
_atom_site_symmetry_multiplicity
_atom_site_calc_flag
_atom_site_refinement_flags
Nb1 Nb 0.06348(11) 0.75799(6) 0.39968(7) 0.0223(2) Uani 1 1 d .
Se1 Se 0.41445(12) 0.64986(6) 0.39162(8) 0.0220(2) Uani 1 1 d .
Cl1 Cl -0.2108(3) 0.85611(18) 0.3969(2) 0.0315(5) Uani 1 1 d .
Cl2 Cl 0.2859(3) 0.88184(17) 0.4825(2) 0.0317(5) Uani 1 1 d .
Cl3 Cl 0.0756(3) 0.68695(18) 0.5921(2) 0.0313(5) Uani 1 1 d .
Cl4 Cl -0.0878(3) 0.60806(17) 0.3183(2) 0.0312(5) Uani 1 1 d .
Cl5 Cl 0.1243(3) 0.80167(18) 0.2052(2) 0.0297(5) Uani 1 1 d .
C1 C 0.3757(14) 0.5799(8) 0.2347(8) 0.031(2) Uani 1 1 d .
H1A H 0.4822 0.5306 0.2319 0.047 Uiso 1 1 calc R
H1B H 0.3754 0.6305 0.1693 0.047 Uiso 1 1 calc R
H1C H 0.2500 0.5435 0.2239 0.047 Uiso 1 1 calc R
C2 C 0.4015(12) 0.5279(6) 0.4925(8) 0.026(2) Uani 1 1 d .
H2A H 0.3706 0.5481 0.5733 0.031 Uiso 1 1 calc R
H2B H 0.2965 0.4816 0.4535 0.031 Uiso 1 1 calc R

loop_
_atom_site_aniso_label
_atom_site_aniso_U_11
_atom_site_aniso_U_22
_atom_site_aniso_U_33
_atom_site_aniso_U_23
_atom_site_aniso_U_13
_atom_site_aniso_U_12
Nb1 0.0234(4) 0.0199(4) 0.0242(4) 0.0011(3) 0.0052(3) 0.0022(3)
Se1 0.0225(4) 0.0180(4) 0.0263(5) 0.0015(4) 0.0061(3) 0.0012(4)
Cl1 0.0305(12) 0.0306(12) 0.0337(13) 0.0000(10) 0.0058(10) 0.0109(10)
Cl2 0.0342(12) 0.0249(11) 0.0346(13) -0.0046(10) 0.0010(10) 0.0007(9)
Cl3 0.0345(12) 0.0347(12) 0.0264(12) 0.0076(10) 0.0101(9) 0.0093(10)
Cl4 0.0272(11) 0.0281(12) 0.0386(14) -0.0035(10) 0.0060(10) -0.0038(9)
Cl5 0.0340(12) 0.0283(12) 0.0276(12) 0.0071(10) 0.0078(9) 0.0038(9)
C1 0.039(5) 0.037(5) 0.017(5) 0.005(4) 0.006(4) 0.005(4)
C2 0.027(5) 0.021(4) 0.031(5) 0.000(4) 0.008(4) -0.003(4)

loop_
_atom_type_symbol
_atom_type_description
_atom_type_scat_dispersion_real
_atom_type_scat_dispersion_imag
_atom_type_scat_source
C C 0.0033 0.0016 'International Tables Vol C Tables 4.2.6.8 and 6.1.1.4'
H H 0.0000 0.0000 'International Tables Vol C Tables 4.2.6.8 and 6.1.1.4'
Cl Cl 0.1484 0.1585 'International Tables Vol C Tables 4.2.6.8 and 6.1.1.4'
Se Se -0.0929 2.2259 'International Tables Vol C Tables 4.2.6.8 and 6.1.1.4'
Nb Nb -2.0727 0.6215 'International Tables Vol C Tables 4.2.6.8 and 6.1.1.4'

loop_
_geom_angle_atom_site_label_1
_geom_angle_atom_site_label_2
_geom_angle_atom_site_label_3
_geom_angle
_geom_angle_site_symmetry_1
Cl1 Nb1 Cl2 96.54(9) .
Cl1 Nb1 Cl3 98.54(9) .
Cl2 Nb1 Cl3 89.05(9) .
Cl1 Nb1 Cl4 98.18(9) .
Cl2 Nb1 Cl4 165.28(9) .
Cl3 Nb1 Cl4 88.53(9) .
Cl1 Nb1 Cl5 96.76(9) .
Cl2 Nb1 Cl5 89.76(9) .
Cl3 Nb1 Cl5 164.69(9) .
Cl4 Nb1 Cl5 88.76(9) .
Cl1 Nb1 Se1 175.20(7) .
Cl2 Nb1 Se1 80.76(7) .
Cl3 Nb1 Se1 85.42(6) .
Cl4 Nb1 Se1 84.58(6) .
Cl5 Nb1 Se1 79.32(6) .
C2 Se1 C1 97.0(4) .
C2 Se1 Nb1 105.9(2) .
C1 Se1 Nb1 105.1(3) .
Se1 C1 H1A 109.5 .
Se1 C1 H1B 109.5 .
H1A C1 H1B 109.5 .
Se1 C1 H1C 109.5 .
H1A C1 H1C 109.5 .
H1B C1 H1C 109.5 .
C2 C2 Se1 109.3(7) 3_666
C2 C2 H2A 109.8 3_666
Se1 C2 H2A 109.8 .
C2 C2 H2B 109.8 3_666
Se1 C2 H2B 109.8 .
H2A C2 H2B 108.3 .

loop_
_geom_bond_atom_site_label_1
_geom_bond_atom_site_label_2
_geom_bond_distance
_geom_bond_site_symmetry_2
Nb1 Cl1 2.280(2) .
Nb1 Cl2 2.318(2) .
Nb1 Cl3 2.319(2) .
Nb1 Cl4 2.330(2) .
Nb1 Cl5 2.334(2) .
Nb1 Se1 2.8155(12) .
Se1 C2 1.954(9) .
Se1 C1 1.949(9) .
C1 H1A 0.9800 .
C1 H1B 0.9800 .
C1 H1C 0.9800 .
C2 C2 1.527(17) 3_666
C2 H2A 0.9900 .
C2 H2B 0.9900 .

loop_
_geom_torsion_atom_site_label_1
_geom_torsion_atom_site_label_2
_geom_torsion_atom_site_label_3
_geom_torsion_atom_site_label_4
_geom_torsion
_geom_torsion_site_symmetry_4
Cl2 Nb1 Se1 C2 119.5(3) .
Cl3 Nb1 Se1 C2 29.7(3) .
Cl4 Nb1 Se1 C2 -59.2(3) .
Cl5 Nb1 Se1 C2 -149.0(3) .
Cl2 Nb1 Se1 C1 -138.5(3) .
Cl3 Nb1 Se1 C1 131.7(3) .
Cl4 Nb1 Se1 C1 42.7(3) .
Cl5 Nb1 Se1 C1 -47.0(3) .
C1 Se1 C2 C2 79.8(9) 3_666
Nb1 Se1 C2 C2 -172.2(8) 3_666
